data_2101696
loop_
_publ_author_name
'Knorr, K.'
'Depmeier, W.'

_publ_section_title
;
 Room-Temperatrue Structure and Geometrical Analysis of the
 Cubic--Tetragonal Phase Transition in Dodecasil 3C-THF
;
_journal_issue 1
_journal_name_full 'Acta Crystallographica Section B'
_journal_page_first 18
_journal_page_last 24
_journal_paper_doi 10.1107/S010876819600972X
_journal_volume 53
_journal_year 1997
_chemical_formula_sum 'C4 H8 O35 Si17'
_chemical_formula_weight 1113.6
_space_group_IT_number 88
_symmetry_cell_setting tetragonal
_symmetry_space_group_name_Hall '-I 4ad'
_symmetry_space_group_name_H-M 'I 41/a :2'
_atom_type_scat_source IntTabC
_cell_angle_alpha 90.0
_cell_angle_beta 90.0
_cell_angle_gamma 90.0
_cell_formula_units_Z 4
_cell_length_a 13.684(2)
_cell_length_b 13.684(2)
_cell_length_c 19.482(5)
_cell_measurement_temperature 298
_cell_volume 3648.0(12)
_diffrn_measurement_device MAR-RESEARCH
_diffrn_measurement_method 'Image plate'
_diffrn_radiation_type MoK\a
_diffrn_radiation_wavelength 0.71069
_diffrn_reflns_av_R_equivalents 0.039
_diffrn_reflns_limit_h_max 14
_diffrn_reflns_limit_h_min 0
_diffrn_reflns_limit_k_max 10
_diffrn_reflns_limit_k_min -9
_diffrn_reflns_limit_l_max 20
_diffrn_reflns_limit_l_min 0
_diffrn_reflns_number 12138
_diffrn_reflns_theta_max 22.45
_exptl_absorpt_coefficient_mu 0.71
_exptl_absorpt_correction_type none
_exptl_crystal_colour colorless
_exptl_crystal_density_diffrn 1.991
_exptl_crystal_description pyramidal
_exptl_crystal_F_000 2220
_exptl_crystal_size_max 0.040
_exptl_crystal_size_mid 0.040
_exptl_crystal_size_min 0.028
_refine_diff_density_max 0.90
_refine_diff_density_min -0.31
_refine_ls_extinction_method none
_refine_ls_goodness_of_fit_obs 1.147
_refine_ls_hydrogen_treatment 'H atoms not located'
_refine_ls_number_parameters 117
_refine_ls_number_reflns 1176
_refine_ls_R_factor_obs 0.034
_refine_ls_shift/esd_max 6.25
_refine_ls_structure_factor_coef Fsqd
_refine_ls_weighting_scheme
;w = 1/[\s^2^(F~o~^2^) + (0.056P)^2^ + 10.66P] where
P = 1/3[max(F~o~^2^,0) + 2F~c~^2^]
;
_refine_ls_wR_factor_obs 0.094
_reflns_number_total 1176
_cod_data_source_file se0181.cif
_cod_data_source_block se0181a
_cod_original_cell_volume 3648(2)
_cod_original_sg_symbol_H-M 'I 41/a {origin @ -1 on glide plane b}'
_cod_database_code 2101696

loop_
_symmetry_equiv_pos_as_xyz
x,y,z
1/2+x,y,1/2-z
1/4+y,3/4-x,3/4-z
1/4-y,1/4+x,1/4-z
-x,-y,-z
1/2-x,-y,1/2+z
3/4-y,1/4+x,1/4+z
3/4+y,3/4-x,3/4+z
1/2+x,1/2+y,1/2+z
x,1/2+y,-z
3/4+y,1/4-x,1/4-z
3/4-y,3/4+x,3/4-z
1/2-x,1/2-y,1/2-z
-x,1/2-y,z
1/4-y,3/4+x,3/4+z
1/4+y,1/4-x,1/4+z

loop_
_atom_site_label
_atom_site_fract_x
_atom_site_fract_y
_atom_site_fract_z
_atom_site_U_iso_or_equiv
Si(1) -.00860(10) .13430(10) .37090(10) .0120(10)
Si(2) -.31550(10) .06930(10) .06090(10) .0120(10)
Si(3) .78880(10) .05690(10) .42670(10) .0110(10)
Si(4) -.00100(10) .43250(10) .21690(10) .0120(10)
Si(5) .0 .2500 .1250 .0150(10)
O(1) -.3355(3) .3226(3) -.3316(2) .0290(10)
O(2) .8527(3) .3637(3) .8531(2) .0420(10)
O(3) -.6868(3) -.0079(3) .0081(2) .0420(10)
O(4) -.0068(4) .4023(4) .2944(2) .0520(10)
O(5) .1068(3) .4660(3) .1982(2) .0350(10)
O(6) .4246(3) .5185(3) .2980(2) .0380(10)
O(7) .0 .2500 .3738(3) .043(2)
O(8) .2582(3) .4878(3) .1200(2) .0370(10)
O(9) -.0317(3) .3411(3) .1707(2) .0410(10)
C .521(4) .677(3) .145(5) .032(2)
O -.448(7) .258(7) -.171(4) .018(3)

loop_
_geom_angle_atom_site_label_1
_geom_angle_atom_site_label_2
_geom_angle_atom_site_label_3
_geom_angle_site_symmetry_1
_geom_angle_site_symmetry_3
_geom_angle
_geom_angle_publ_flag
O(2) Si(1) O(7) 4_546 . 109.2(2) yes
O(2) Si(1) O(4) 4_546 14_555 109.6(3) yes
O(7) Si(1) O(4) . 14_555 109.7(3) yes
O(2) Si(1) O(1) 4_546 8_445 109.4(2) yes
O(7) Si(1) O(1) . 8_445 110.2(2) yes
O(4) Si(1) O(1) 14_555 8_445 108.7(3) yes
O(3) Si(2) O(8) 5_455 14_555 110.1(2) yes
O(3) Si(2) O(1) 5_455 3_444 107.9(2) yes
O(8) Si(2) O(1) 14_555 3_444 110.8(2) yes
O(3) Si(2) O(6) 5_455 15_544 109.6(2) yes
O(8) Si(2) O(6) 14_555 15_544 110.9(2) yes
O(1) Si(2) O(6) 3_444 15_544 107.5(2) yes
O(8) Si(3) O(2) 16_555 4_646 109.7(3) yes
O(8) Si(3) O(3) 16_555 2_655 109.8(2) yes
O(2) Si(3) O(3) 4_646 2_655 109.7(2) yes
O(8) Si(3) O(5) 16_555 16_555 109.0(2) yes
O(2) Si(3) O(5) 4_646 16_555 109.2(2) yes
O(3) Si(3) O(5) 2_655 16_555 109.4(2) yes
O(4) Si(4) O(6) . 2_455 109.9(3) yes
O(4) Si(4) O(5) . . 110.2(3) yes
O(6) Si(4) O(5) 2_455 . 109.9(2) yes
O(4) Si(4) O(9) . . 108.9(3) yes
O(6) Si(4) O(9) 2_455 . 108.0(2) yes
O(5) Si(4) O(9) . . 109.9(2) yes
O(9) Si(5) O(9) . 14_555 111.9(4) yes
O(9) Si(5) O(9) . 11_455 108.3(2) yes
O(9) Si(5) O(9) . 4_555 108.3(2) yes
O(9) Si(5) O(9) 14_555 11_455 108.3(2) yes
O(9) Si(5) O(9) 14_555 4_555 108.3(2) yes
O(9) Si(5) O(9) 4_555 11_455 111.9(4) yes
Si(1) O(1) Si(2) 7_454 12_454 150.8(3) yes
Si(1) O(2) Si(3) 11_556 11_566 171.6(3) yes
Si(3) O(3) Si(2) 2_355 5_455 168.6(3) yes
Si(4) O(4) Si(1) . 14_555 168.9(4) yes
Si(4) O(5) Si(3) . 15_544 157.8(3) yes
Si(4) O(6) Si(2) 2_555 16_555 155.2(3) yes
Si(1) O(7) Si(1) . 14_555 175.9(5) yes
Si(3) O(8) Si(2) 15_544 14_555 174.9(3) yes
Si(5) O(9) Si(4) . . 148.9(3) yes

loop_
_geom_bond_atom_site_label_1
_geom_bond_atom_site_label_2
_geom_bond_site_symmetry_2
_geom_bond_distance
_geom_bond_publ_flag
Si(1) O(2) 4_546 1.583(4) yes
Si(1) O(7) . 1.5862(13) yes
Si(1) O(4) 14_555 1.588(4) yes
Si(1) O(1) 8_445 1.592(4) yes
Si(2) O(3) 5_455 1.587(4) yes
Si(2) O(8) 14_555 1.597(4) yes
Si(2) O(1) 3_444 1.597(4) yes
Si(2) O(6) 15_544 1.597(4) yes
Si(3) O(8) 16_555 1.581(4) yes
Si(3) O(2) 4_646 1.583(4) yes
Si(3) O(3) 2_655 1.584(4) yes
Si(3) O(5) 16_555 1.598(4) yes
Si(4) O(4) . 1.567(4) yes
Si(4) O(6) 2_455 1.581(4) yes
Si(4) O(5) . 1.585(4) yes
Si(4) O(9) . 1.596(4) yes
Si(5) O(9) 14_555 1.592(4) yes
Si(5) O(9) 11_455 1.592(4) yes
Si(5) O(9) 4_555 1.592(4) yes
Si(5) O(9) . 1.592(4) yes
